data_7709253
loop_
_publ_author_name
'Gu, Yun-Qiong'
'Shen, Wen-Ying'
'Yang, Qi-Yuan'
'Chen, Zhen-Feng'
'Liang, Hong'

_publ_section_title
;
 Ru(III) complexes with pyrazolopyrimidines as anticancer agents:
 bioactivities and the underlying mechanisms.
;
_journal_issue 4
_journal_name_full 'Dalton transactions (Cambridge, England : 2003)'
_journal_page_first 1333
_journal_page_last 1343
_journal_paper_doi 10.1039/d1dt02765d
_journal_volume 51
_journal_year 2022
_chemical_formula_moiety '2(C25 H36 Cl3 N6 O Ru), 0.5(H2 O)'
_chemical_formula_sum 'C50 H73 Cl6 N12 O2.5 Ru2'
_chemical_formula_weight 1297.04
_space_group_crystal_system triclinic
_space_group_IT_number 2
_space_group_name_Hall '-P 1'
_space_group_name_H-M_alt 'P -1'
_atom_sites_solution_hydrogens mixed
_atom_sites_solution_primary dual
_audit_creation_date 2021-11-25
_audit_creation_method
;
Olex2 1.3
(compiled 2020.11.12 svn.r5f609507 for OlexSys, GUI svn.r6408)
;
_audit_update_record
;
2021-11-29 deposited with the CCDC.	2021-12-20 downloaded from the CCDC.
;
_cell_angle_alpha 78.483(2)
_cell_angle_beta 83.943(2)
_cell_angle_gamma 81.607(2)
_cell_formula_units_Z 2
_cell_length_a 13.3340(3)
_cell_length_b 14.3744(3)
_cell_length_c 15.7555(4)
_cell_measurement_reflns_used 12968
_cell_measurement_temperature 292(5)
_cell_measurement_theta_max 76.5910
_cell_measurement_theta_min 2.8560
_cell_volume 2918.24(12)
_computing_cell_refinement 'CrysAlisPro 1.171.40.80a (Rigaku OD, 2020)'
_computing_data_collection 'CrysAlisPro 1.171.40.80a (Rigaku OD, 2020)'
_computing_data_reduction 'CrysAlisPro 1.171.40.80a (Rigaku OD, 2020)'
_computing_molecular_graphics 'Olex2 1.3 (Dolomanov et al., 2009)'
_computing_publication_material 'Olex2 1.3 (Dolomanov et al., 2009)'
_computing_structure_refinement 'SHELXL 2018/3 (Sheldrick, 2015)'
_computing_structure_solution 'SHELXT 2018/2 (Sheldrick, 2018)'
_diffrn_ambient_environment air
_diffrn_ambient_temperature 292(5)
_diffrn_detector 'Hybrid Pixel Array Detector'
_diffrn_detector_area_resol_mean 10.0000
_diffrn_detector_type HyPix
_diffrn_measured_fraction_theta_full 0.996
_diffrn_measured_fraction_theta_max 0.970
_diffrn_measurement_details
;
List of Runs (angles in degrees, time in seconds):

  # Type    Start    End  Width  t~exp~   \w     \q     \k     \f   Frames
#--------------------------------------------------------------------------
  1  \w    -15.00  12.00   0.50    2.32    --  -46.81  19.00 -30.00   54
  2  \w    -12.00  16.00   0.50    2.32    --  -46.81  19.00-150.00   56
  3  \w    -48.00 -16.00   0.50    4.00    --  -88.50  45.00 -60.00   64
  4  \w    -49.00 -17.00   0.50    4.00    --  -88.50  45.00 -30.00   64
  5  \w    -53.00 -22.00   0.50    4.00    --  -88.50 125.00 -90.00   62
  6  \w    -79.00  17.00   0.50    2.32    --  -46.81 101.00  21.00  192
  7  \w    -50.00 -16.00   0.50    4.00    --  -88.50  45.00-120.00   68
  8  \w    -76.00 -47.00   0.50    4.00    --  -88.50 101.00  21.00   58
  9  \w    -50.00 -16.00   0.50    4.00    --  -88.50  45.00 120.00   68
 10  \w    -61.00  22.00   0.50    2.32    --  -46.81  77.00 150.00  166
 11  \w    -28.00  25.00   0.50    2.32    --   46.81 -19.00   0.00  106
 12  \w    -20.00  59.00   0.50    2.32    --   46.81 -57.00 -30.00  158
 13  \w      4.00  60.00   0.50    2.32    --   46.81-101.00 -83.00  112
 14  \w     79.00 106.00   0.50    4.00    --  108.56-101.00 -83.00   54
 15  \w     64.00  98.00   0.50    4.00    --  108.56 -94.00  30.00   68
 16  \w     58.00 104.00   0.50    4.00    --  108.56 -94.00 120.00   92
 17  \w     75.00 102.00   0.50    4.00    --  108.56 -94.00 150.00   54
 18  \w     48.00 109.00   0.50    4.00    --  108.56-112.00 122.79  122
 19  \w     45.00 111.00   0.50    4.00    --  108.56-125.00   0.00  132
 20  \w     58.00 107.00   0.50    4.00    --  108.56-109.00 -79.17   98
 21  \w     51.00  92.00   0.50    4.00    --  108.56 -94.00-150.00   82
 22  \w     40.00 104.00   0.50    4.00    --  108.56 -94.00-180.00  128
 23  \w     43.00  77.00   0.50    4.00    --  108.56 -94.00 -60.00   68
 24  \w     39.00 110.00   0.50    4.00    --  108.56-125.00 -90.00  142
 25  \w     43.00 107.00   0.50    4.00    --  108.56-106.00  36.59  128
 26  \w     37.00  68.00   0.50    4.00    --  108.56 -61.00 120.00   62
 27  \w     37.00  62.00   0.50    4.00    --  108.56 -94.00 150.00   50
 28  \w     36.00 111.00   0.50    4.00    --  108.56-125.00 120.00  150
 29  \w     41.00  69.00   0.50    4.00    --  108.56 -61.00  90.00   56
 30  \w     36.00  63.00   0.50    4.00    --  108.56 -61.00  30.00   54
 31  \w     36.00  71.00   0.50    4.00    --  108.56 -61.00 -30.00   70
 32  \w     91.00 176.00   0.50    4.00    --  108.56  15.00  30.00  170
 33  \w    152.00 178.00   0.50    4.00    --  108.56  15.00 120.00   52
 34  \w    111.00 159.00   0.50    4.00    --  108.56 101.00  21.00   96
 35  \w     98.00 147.00   0.50    4.00    --  108.56  15.00 120.00   98
 36  \w     95.00 151.00   0.50    4.00    --  108.56 125.00  30.00  112
 37  \w     95.00 154.00   0.50    4.00    --  108.56 125.00 -60.00  118
 38  \w    103.00 128.00   0.50    4.00    --  108.56 125.00-120.00   50
 39  \w     38.00  65.00   0.50    4.00    --  108.56 -61.00-180.00   54
 40  \w   -119.00 -75.00   0.50    2.32    --  -46.81-125.00   0.00   88
 41  \w   -112.00 -76.00   0.50    2.32    --  -46.81-125.00  90.00   72
 42  \w   -107.00 -76.00   0.50    4.00    --  -88.50 -61.00  30.00   62
 43  \w   -106.00 -78.00   0.50    4.00    --  -88.50 -15.00 150.00   56
 44  \w   -159.00-113.00   0.50    4.00    --  -88.50 -15.00 150.00   92
 45  \w   -134.00 -66.00   0.50    4.00    --  -88.50 -77.00   0.00  136
 46  \w   -150.00 -88.00   0.50    4.00    --  -88.50-101.00 -83.00  124
 47  \w   -159.00-132.00   0.50    4.00    --  -88.50 -61.00 -30.00   54
;
_diffrn_measurement_device 'four-circle diffractometer'
_diffrn_measurement_device_type 'XtaLAB Synergy, Dualflex, HyPix'
_diffrn_measurement_method '\w scans'
_diffrn_orient_matrix_type 'CrysAlisPro convention (1999,Acta A55,543-557)'
_diffrn_orient_matrix_UB_11 -0.0305558000
_diffrn_orient_matrix_UB_12 -0.0292739000
_diffrn_orient_matrix_UB_13 -0.0816168000
_diffrn_orient_matrix_UB_21 -0.0007142000
_diffrn_orient_matrix_UB_22 -0.1037660000
_diffrn_orient_matrix_UB_23 0.0496399000
_diffrn_orient_matrix_UB_31 -0.1130943000
_diffrn_orient_matrix_UB_32 0.0232084000
_diffrn_orient_matrix_UB_33 0.0299070000
_diffrn_radiation_monochromator mirror
_diffrn_radiation_probe x-ray
_diffrn_radiation_type 'Cu K\a'
_diffrn_radiation_wavelength 1.54184
_diffrn_reflns_av_R_equivalents 0.0338
_diffrn_reflns_av_unetI/netI 0.0296
_diffrn_reflns_Laue_measured_fraction_full 0.996
_diffrn_reflns_Laue_measured_fraction_max 0.970
_diffrn_reflns_limit_h_max 15
_diffrn_reflns_limit_h_min -16
_diffrn_reflns_limit_k_max 17
_diffrn_reflns_limit_k_min -17
_diffrn_reflns_limit_l_max 19
_diffrn_reflns_limit_l_min -18
_diffrn_reflns_number 38925
_diffrn_reflns_point_group_measured_fraction_full 0.996
_diffrn_reflns_point_group_measured_fraction_max 0.970
_diffrn_reflns_theta_full 67.684
_diffrn_reflns_theta_max 74.489
_diffrn_reflns_theta_min 3.164
_diffrn_source 'micro-focus sealed X-ray tube'
_diffrn_source_type 'PhotonJet (Cu) X-ray Source'
_exptl_absorpt_coefficient_mu 7.115
_exptl_absorpt_correction_T_max 1.00000
_exptl_absorpt_correction_T_min 0.76369
_exptl_absorpt_correction_type multi-scan
_exptl_absorpt_process_details
;
CrysAlisPro 1.171.40.80a (Rigaku Oxford Diffraction, 2020)
Empirical absorption correction using spherical harmonics,
 implemented in SCALE3 ABSPACK scaling algorithm.
;
_exptl_crystal_colour 'metallic dark red'
_exptl_crystal_colour_lustre metallic
_exptl_crystal_colour_modifier dark
_exptl_crystal_colour_primary red
_exptl_crystal_density_diffrn 1.476
_exptl_crystal_description block
_exptl_crystal_F_000 1334
_exptl_crystal_size_max 0.29
_exptl_crystal_size_mid 0.22
_exptl_crystal_size_min 0.19
_refine_diff_density_max 1.104
_refine_diff_density_min -0.994
_refine_diff_density_rms 0.074
_refine_ls_extinction_method none
_refine_ls_goodness_of_fit_ref 1.018
_refine_ls_hydrogen_treatment constr
_refine_ls_matrix_type full
_refine_ls_number_parameters 693
_refine_ls_number_reflns 11583
_refine_ls_number_restraints 53
_refine_ls_restrained_S_all 1.028
_refine_ls_R_factor_all 0.0632
_refine_ls_R_factor_gt 0.0521
_refine_ls_shift/su_max 0.001
_refine_ls_shift/su_mean 0.000
_refine_ls_structure_factor_coef Fsqd
_refine_ls_weighting_details 'w=1/[\s^2^(Fo^2^)+(0.0754P)^2^+3.8681P] where P=(Fo^2^+2Fc^2^)/3'
_refine_ls_weighting_scheme calc
_refine_ls_wR_factor_gt 0.1396
_refine_ls_wR_factor_ref 0.1478
_reflns_Friedel_coverage 0.000
_reflns_number_gt 9494
_reflns_number_total 11583
_reflns_threshold_expression 'I > 2\s(I)'
_cod_data_source_file d1dt02765d2.cif
_cod_data_source_block 3
_cod_depositor_comments 'Adding full bibliography for 7709251--7709253.cif.'
_cod_original_formula_sum 'C50 H73 Cl6 N12 O2.50 Ru2'
_cod_database_code 7709253
_shelx_shelxl_version_number 2018/3
_chemical_oxdiff_formula 'C  H  O N Ru'
_shelx_space_group_comment
;
The symmetry employed for this shelxl refinement is uniquely defined
by the following loop, which should always be used as a source of
symmetry information in preference to the above space-group names.
They are only intended as comments.
;
_shelx_estimated_absorpt_t_max 0.345
_shelx_estimated_absorpt_t_min 0.232
_reflns_odcompleteness_completeness 99.83
_reflns_odcompleteness_iscentric 1
_reflns_odcompleteness_theta 66.97
_olex2_refinement_description
;
1. Restrained distances
 O2-O53
 1.38 with sigma of 0.02
 C51-C52 = C51A-C52A
 1.55 with sigma of 0.02
 C50-C51 = C50-C51A
 1.35 with sigma of 0.02
2. Rigid bond restraints
 C1, C2, O2, O53
 with sigma for 1-2 distances of 0.001 and sigma for 1-3 distances of 0.002
3. Uiso/Uaniso restraints and constraints
Uanis(C28A) \\sim Ueq, Uanis(C28) \\sim Ueq, Uanis(C29A) \\sim Ueq, Uanis(C29)
\\sim Ueq: with sigma of 0.01 and sigma for terminal atoms of 0.02
Uanis(C52A) \\sim Ueq, Uanis(C51) \\sim Ueq, Uanis(C51A) \\sim Ueq, Uanis(C52)
\\sim Ueq: with sigma of 0.01 and sigma for terminal atoms of 0.02
Uanis(C28) = Uanis(C28A)
Uanis(C29) = Uanis(C29A)
Uanis(C51) = Uanis(C51A)
Uanis(C52) = Uanis(C52A)
4. Others
 Sof(H30C)=Sof(H30D)=Sof(C28A)=Sof(H28D)=Sof(H28E)=Sof(H28F)=Sof(C29A)=
 Sof(H29C)=Sof(H29D)=1-FVAR(1)
 Sof(H30A)=Sof(H30B)=Sof(C28)=Sof(H28A)=Sof(H28B)=Sof(H28C)=Sof(C29)=Sof(H29A)=
 Sof(H29B)=FVAR(1)
 Sof(H50C)=Sof(H50D)=Sof(C51A)=Sof(H51C)=Sof(H51D)=Sof(C52A)=Sof(H52D)=
 Sof(H52E)=Sof(H52F)=1-FVAR(2)
 Sof(H50A)=Sof(H50B)=Sof(C51)=Sof(H51A)=Sof(H51B)=Sof(C52)=Sof(H52A)=Sof(H52B)=
 Sof(H52C)=FVAR(2)
 Fixed Sof: O53(0.5) H53A(0.5) H53B(0.5)
5.a Free rotating group:
 O53(H53A,H53B)
5.b Rotating group:
 O1(H1A,H1B), O2(H2A,H2B)
5.c Secondary CH2 refined with riding coordinates:
 C2(H2C,H2D), C3(H3A,H3B), C4(H4A,H4B), C24(H24A,H24B), C25(H25A,H25B),
 C26(H26A,H26B), C30(H30A,H30B), C30(H30C,H30D), C31(H31A,H31B), C49(H49A,H49B),
  C50(H50A,H50B), C50(H50C,H50D), C29(H29A,H29B), C51(H51A,H51B), C29A(H29C,
 H29D), C51A(H51C,H51D)
5.d Aromatic/amide H refined with riding coordinates:
 C17(H17), C43(H43)
5.e Idealised Me refined as rotating group:
 C1(H1C,H1D,H1E), C5(H5A,H5B,H5C), C9(H9A,H9B,H9C), C16(H16A,H16B,H16C),
 C19(H19A,H19B,H19C), C23(H23A,H23B,H23C), C27(H27A,H27B,H27C), C32(H32A,H32B,
 H32C), C36(H36A,H36B,H36C), C38(H38A,H38B,H38C), C44(H44A,H44B,H44C), C48(H48A,
 H48B,H48C), C28(H28A,H28B,H28C), C52(H52A,H52B,H52C), C28A(H28D,H28E,H28F),
 C52A(H52D,H52E,H52F)
;
_olex2_submission_special_instructions 'No special instructions were received'
_oxdiff_exptl_absorpt_empirical_details
;
Empirical correction (ABSPACK) includes:
- Absorption correction using spherical harmonics
- Frame scaling
;
_oxdiff_exptl_absorpt_empirical_full_max 1.513
_oxdiff_exptl_absorpt_empirical_full_min 0.708

loop_
_space_group_symop_operation_xyz
'x, y, z'
'-x, -y, -z'

loop_
_atom_site_label
_atom_site_type_symbol
_atom_site_fract_x
_atom_site_fract_y
_atom_site_fract_z
_atom_site_U_iso_or_equiv
_atom_site_adp_type
_atom_site_occupancy
_atom_site_site_symmetry_order
_atom_site_calc_flag
_atom_site_refinement_flags_posn
_atom_site_refinement_flags_adp
_atom_site_refinement_flags_occupancy
_atom_site_disorder_assembly
_atom_site_disorder_group
Ru1 Ru 0.66352(2) 0.07108(3) 0.90086(2) 0.06329(12) Uani 1 1 d . . . . .
Cl1 Cl 0.65952(10) 0.05563(12) 1.05199(9) 0.0850(4) Uani 1 1 d . . . . .
Cl2 Cl 0.62379(10) -0.08705(10) 0.91103(10) 0.0854(4) Uani 1 1 d . . . . .
Cl3 Cl 0.66175(11) 0.10116(10) 0.74997(9) 0.0802(3) Uani 1 1 d . . . . .
O1 O 0.5054(2) 0.1064(3) 0.9076(3) 0.0828(10) Uani 1 1 d . . . . .
H1A H 0.486720 0.156741 0.931818 0.124 Uiso 1 1 d R U . . .
H1B H 0.475740 0.061501 0.943050 0.124 Uiso 1 1 d R U . . .
N1 N 0.5655(4) 0.5407(4) 0.8500(3) 0.0859(13) Uani 1 1 d . . . . .
N2 N 0.5095(3) 0.3888(3) 0.9060(3) 0.0733(11) Uani 1 1 d . . . . .
N3 N 0.5423(3) 0.2924(3) 0.9164(3) 0.0720(10) Uani 1 1 d . . . . .
N4 N 0.7031(3) 0.2071(3) 0.8840(3) 0.0624(9) Uani 1 1 d . . . . .
N5 N 0.8626(3) 0.1292(3) 0.8617(3) 0.0685(10) Uani 1 1 d . . . . .
N6 N 0.8167(3) 0.0466(3) 0.8912(3) 0.0657(10) Uani 1 1 d . . . . .
C1 C 0.0184(10) 0.6064(11) 0.8797(12) 0.232(7) Uani 1 1 d . U . . .
H1C H 0.025456 0.648712 0.824560 0.347 Uiso 1 1 calc R U . . .
H1D H -0.043932 0.626974 0.911016 0.347 Uiso 1 1 calc R U . . .
H1E H 0.017296 0.542503 0.870536 0.347 Uiso 1 1 calc R U . . .
C2 C 0.1018(8) 0.6079(8) 0.9285(8) 0.168(4) Uani 1 1 d . U . . .
H2C H 0.094483 0.563422 0.983163 0.201 Uiso 1 1 calc R U . . .
H2D H 0.098024 0.671371 0.941842 0.201 Uiso 1 1 calc R U . . .
C3 C 0.2116(6) 0.5815(6) 0.8828(5) 0.113(2) Uani 1 1 d . . . . .
H3A H 0.214402 0.521417 0.862941 0.136 Uiso 1 1 calc R U . . .
H3B H 0.224565 0.630813 0.832630 0.136 Uiso 1 1 calc R U . . .
C4 C 0.2920(5) 0.5727(5) 0.9460(5) 0.101(2) Uani 1 1 d . . . . .
H4A H 0.298661 0.636164 0.955286 0.121 Uiso 1 1 calc R U . . .
H4B H 0.269201 0.535749 1.001330 0.121 Uiso 1 1 calc R U . . .
C5 C 0.3430(5) 0.3602(5) 0.9766(5) 0.102(2) Uani 1 1 d . . . . .
H5A H 0.303483 0.346027 0.934346 0.152 Uiso 1 1 calc R U . . .
H5B H 0.298630 0.389361 1.018665 0.152 Uiso 1 1 calc R U . . .
H5C H 0.380022 0.302065 1.005200 0.152 Uiso 1 1 calc R U . . .
C6 C 0.4154(4) 0.4268(4) 0.9326(4) 0.0784(14) Uani 1 1 d . . . . .
C7 C 0.3948(5) 0.5263(5) 0.9167(4) 0.0842(16) Uani 1 1 d . . . . .
C8 C 0.4723(6) 0.5806(5) 0.8748(4) 0.0885(17) Uani 1 1 d . . . . .
C9 C 0.4564(7) 0.6881(5) 0.8563(5) 0.114(2) Uani 1 1 d . . . . .
H9A H 0.393034 0.710235 0.830620 0.171 Uiso 1 1 calc R U . . .
H9B H 0.511040 0.711417 0.816806 0.171 Uiso 1 1 calc R U . . .
H9C H 0.455123 0.711251 0.909488 0.171 Uiso 1 1 calc R U . . .
C11 C 0.5836(5) 0.4453(4) 0.8665(3) 0.0758(13) Uani 1 1 d . . . . .
C13 C 0.6394(4) 0.2898(4) 0.8849(3) 0.0653(11) Uani 1 1 d . . . . .
C14 C 0.6719(4) 0.3813(4) 0.8529(3) 0.0721(13) Uani 1 1 d . . . . .
C15 C 0.7718(4) 0.3885(4) 0.8198(4) 0.0779(14) Uani 1 1 d . . . . .
C16 C 0.8086(6) 0.4829(5) 0.7812(5) 0.108(2) Uani 1 1 d . . . . .
H16A H 0.778731 0.508753 0.727207 0.161 Uiso 1 1 calc R U . . .
H16B H 0.881278 0.473791 0.770968 0.161 Uiso 1 1 calc R U . . .
H16C H 0.789202 0.526509 0.820684 0.161 Uiso 1 1 calc R U . . .
C17 C 0.8363(4) 0.3035(4) 0.8232(4) 0.0775(14) Uani 1 1 d . . . . .
H17 H 0.904505 0.304396 0.803725 0.093 Uiso 1 1 calc R U . . .
C18 C 0.7994(4) 0.2168(4) 0.8557(3) 0.0681(12) Uani 1 1 d . . . . .
C19 C 1.0435(4) 0.1726(6) 0.8259(6) 0.120(3) Uani 1 1 d . . . . .
H19A H 1.029529 0.208061 0.769072 0.180 Uiso 1 1 calc R U . . .
H19B H 1.110604 0.137912 0.823691 0.180 Uiso 1 1 calc R U . . .
H19C H 1.039084 0.216045 0.865608 0.180 Uiso 1 1 calc R U . . .
C20 C 0.9670(4) 0.1034(5) 0.8563(4) 0.0783(14) Uani 1 1 d . . . . .
C21 C 0.9843(4) 0.0077(4) 0.8830(4) 0.0780(14) Uani 1 1 d . . . . .
C22 C 0.8891(4) -0.0254(4) 0.9044(3) 0.0720(13) Uani 1 1 d . . . . .
C23 C 0.8668(5) -0.1239(5) 0.9395(5) 0.106(2) Uani 1 1 d . . . . .
H23A H 0.808691 -0.122416 0.981000 0.159 Uiso 1 1 calc R U . . .
H23B H 0.924436 -0.160511 0.967485 0.159 Uiso 1 1 calc R U . . .
H23C H 0.852790 -0.153012 0.892997 0.159 Uiso 1 1 calc R U . . .
C24 C 1.0874(4) -0.0524(6) 0.8901(5) 0.103(2) Uani 1 1 d . . . . .
H24A H 1.080663 -0.110877 0.932162 0.124 Uiso 1 1 calc R U . . .
H24B H 1.133493 -0.017450 0.911281 0.124 Uiso 1 1 calc R U . . .
C25 C 1.1336(6) -0.0783(9) 0.8018(8) 0.157(4) Uani 1 1 d . . . . .
H25A H 1.139737 -0.019778 0.759637 0.189 Uiso 1 1 calc R U . . .
H25B H 1.201366 -0.112542 0.808929 0.189 Uiso 1 1 calc R U . . .
C26 C 1.0728(10) -0.1366(9) 0.7686(8) 0.173(5) Uani 1 1 d . . . . .
H26A H 1.008467 -0.099260 0.753203 0.207 Uiso 1 1 calc R U . . .
H26B H 1.058689 -0.190971 0.813486 0.207 Uiso 1 1 calc R U . . .
C27 C 1.1270(10) -0.1713(8) 0.6905(7) 0.190(6) Uani 1 1 d . . . . .
H27A H 1.120482 -0.120888 0.640523 0.284 Uiso 1 1 calc R U . . .
H27B H 1.097505 -0.225138 0.681028 0.284 Uiso 1 1 calc R U . . .
H27C H 1.197602 -0.190314 0.699841 0.284 Uiso 1 1 calc R U . . .
Ru2 Ru 0.25074(2) 0.35960(2) 0.65232(2) 0.05712(11) Uani 1 1 d . . . . .
Cl4 Cl 0.14886(9) 0.28841(10) 0.58009(12) 0.0889(4) Uani 1 1 d . . . . .
Cl5 Cl 0.11931(12) 0.39491(10) 0.75852(12) 0.0991(5) Uani 1 1 d . . . . .
Cl6 Cl 0.36754(10) 0.42141(9) 0.72186(8) 0.0745(3) Uani 1 1 d . . . . .
O2 O 0.2781(3) 0.2260(2) 0.7375(3) 0.0786(10) Uani 1 1 d . . . A 1
H2A H 0.326093 0.190870 0.714688 0.118 Uiso 1 1 d R U . A 1
H2B H 0.226693 0.196192 0.741731 0.118 Uiso 1 1 d R U . A 1
N7 N 0.6373(3) 0.0981(3) 0.4798(3) 0.0615(9) Uani 1 1 d . . . . .
N8 N 0.5017(2) 0.1082(2) 0.5896(2) 0.0545(8) Uani 1 1 d . . . . .
N9 N 0.4240(2) 0.1716(2) 0.6174(3) 0.0571(8) Uani 1 1 d . . . . .
N10 N 0.3699(2) 0.3352(2) 0.5607(2) 0.0512(7) Uani 1 1 d . . . . .
N11 N 0.3160(2) 0.4905(2) 0.4992(2) 0.0534(8) Uani 1 1 d . . . . .
N12 N 0.2345(3) 0.4797(2) 0.5610(3) 0.0604(9) Uani 1 1 d . . . . .
C30 C 0.7139(6) -0.1533(4) 0.6923(5) 0.104(2) Uani 1 1 d . . . . .
H30A H 0.769312 -0.119754 0.662191 0.125 Uiso 0.628(12) 1 calc R U P B 1
H30B H 0.684935 -0.119933 0.738717 0.125 Uiso 0.628(12) 1 calc R U P B 1
H30C H 0.683741 -0.142236 0.748735 0.125 Uiso 0.372(12) 1 calc R U P B 2
H30D H 0.763211 -0.108962 0.670850 0.125 Uiso 0.372(12) 1 calc R U P B 2
C31 C 0.6323(4) -0.1428(3) 0.6281(4) 0.0792(15) Uani 1 1 d . . . . .
H31A H 0.658412 -0.177594 0.581982 0.095 Uiso 1 1 calc R U . . .
H31B H 0.573204 -0.170657 0.658013 0.095 Uiso 1 1 calc R U . . .
C32 C 0.7447(4) -0.0486(4) 0.4688(4) 0.0841(16) Uani 1 1 d . . . . .
H32A H 0.719592 -0.095188 0.443405 0.126 Uiso 1 1 calc R U . . .
H32B H 0.793120 -0.080430 0.509568 0.126 Uiso 1 1 calc R U . . .
H32C H 0.777068 -0.004644 0.423969 0.126 Uiso 1 1 calc R U . . .
C33 C 0.6576(3) 0.0053(3) 0.5151(4) 0.0668(12) Uani 1 1 d . . . . .
C34 C 0.6013(4) -0.0393(3) 0.5895(4) 0.0641(11) Uani 1 1 d . . . . .
C35 C 0.5213(3) 0.0145(3) 0.6281(3) 0.0606(11) Uani 1 1 d . . . . .
C36 C 0.4562(4) -0.0201(4) 0.7073(4) 0.0770(14) Uani 1 1 d . . . . .
H36A H 0.387525 -0.016395 0.692555 0.116 Uiso 1 1 calc R U . . .
H36B H 0.458129 0.018992 0.749711 0.116 Uiso 1 1 calc R U . . .
H36C H 0.481005 -0.085342 0.730752 0.116 Uiso 1 1 calc R U . . .
C37 C 0.5603(3) 0.1486(3) 0.5178(3) 0.0547(9) Uani 1 1 d . . . . .
C38 C 0.6278(4) 0.3200(4) 0.3689(4) 0.0757(14) Uani 1 1 d . . . . .
H38A H 0.627481 0.266444 0.340984 0.114 Uiso 1 1 calc R U . . .
H38B H 0.689461 0.312397 0.397381 0.114 Uiso 1 1 calc R U . . .
H38C H 0.623896 0.377980 0.326116 0.114 Uiso 1 1 calc R U . . .
C39 C 0.5384(3) 0.3249(3) 0.4344(3) 0.0554(9) Uani 1 1 d . . . . .
C40 C 0.5168(3) 0.2453(3) 0.4977(3) 0.0532(9) Uani 1 1 d . . . . .
C41 C 0.4346(3) 0.2526(3) 0.5603(3) 0.0521(9) Uani 1 1 d . . . . .
C42 C 0.3889(3) 0.4095(3) 0.4980(3) 0.0506(9) Uani 1 1 d . . . . .
C43 C 0.4720(3) 0.4080(3) 0.4360(3) 0.0575(10) Uani 1 1 d . . . . .
H43 H 0.482709 0.463205 0.395741 0.069 Uiso 1 1 calc R U . . .
C44 C 0.3680(4) 0.6130(4) 0.3665(3) 0.0772(14) Uani 1 1 d . . . . .
H44A H 0.431972 0.615473 0.388246 0.116 Uiso 1 1 calc R U . . .
H44B H 0.340197 0.676233 0.339987 0.116 Uiso 1 1 calc R U . . .
H44C H 0.378130 0.572162 0.324144 0.116 Uiso 1 1 calc R U . . .
C45 C 0.2958(3) 0.5740(3) 0.4400(3) 0.0623(11) Uani 1 1 d . . . . .
C46 C 0.2000(4) 0.6135(4) 0.4633(4) 0.0731(13) Uani 1 1 d . . . . .
C47 C 0.1642(4) 0.5536(3) 0.5390(4) 0.0708(13) Uani 1 1 d . . . . .
C48 C 0.0636(4) 0.5660(5) 0.5886(5) 0.105(2) Uani 1 1 d . . . . .
H48A H 0.039207 0.504926 0.606836 0.158 Uiso 1 1 calc R U . . .
H48B H 0.016348 0.608414 0.552246 0.158 Uiso 1 1 calc R U . . .
H48C H 0.070289 0.592541 0.638656 0.158 Uiso 1 1 calc R U . . .
C49 C 0.1421(5) 0.7061(4) 0.4189(4) 0.0915(18) Uani 1 1 d . . . . .
H49A H 0.165297 0.717443 0.357665 0.110 Uiso 1 1 calc R U . . .
H49B H 0.070512 0.698660 0.423272 0.110 Uiso 1 1 calc R U . . .
C50 C 0.1533(8) 0.7893(5) 0.4544(7) 0.152(4) Uani 1 1 d D . . . .
H50A H 0.224747 0.791748 0.459225 0.182 Uiso 0.567(12) 1 calc R U P C 1
H50B H 0.118661 0.784478 0.512180 0.182 Uiso 0.567(12) 1 calc R U P C 1
H50C H 0.212031 0.816389 0.422957 0.182 Uiso 0.433(12) 1 calc R U P C 2
H50D H 0.170160 0.766371 0.514053 0.182 Uiso 0.433(12) 1 calc R U P C 2
O53 O 0.3012(7) 0.2114(6) 0.8211(7) 0.099(3) Uani 0.5 1 d G . P D 2
H53A H 0.262830 0.255735 0.841429 0.148 Uiso 0.5 1 d G U P D 2
H53B H 0.360499 0.227494 0.807884 0.148 Uiso 0.5 1 d G U P D 2
C28 C 0.8434(12) -0.2831(11) 0.6667(11) 0.148(5) Uani 0.628(12) 1 d . U P B 1
H28A H 0.813448 -0.290670 0.616111 0.222 Uiso 0.628(12) 1 calc R U P B 1
H28B H 0.880948 -0.342801 0.691552 0.222 Uiso 0.628(12) 1 calc R U P B 1
H28C H 0.888430 -0.235036 0.650664 0.222 Uiso 0.628(12) 1 calc R U P B 1
C29 C 0.7592(12) -0.2525(10) 0.7337(9) 0.092(3) Uani 0.628(12) 1 d . U P B 1
H29A H 0.708197 -0.296071 0.745325 0.110 Uiso 0.628(12) 1 calc R U P B 1
H29B H 0.787213 -0.251290 0.787743 0.110 Uiso 0.628(12) 1 calc R U P B 1
C51 C 0.1089(13) 0.8799(12) 0.3966(12) 0.143(5) Uani 0.567(12) 1 d D U P C 1
H51A H 0.146793 0.931855 0.399109 0.171 Uiso 0.567(12) 1 calc R U P C 1
H51B H 0.114749 0.870410 0.336912 0.171 Uiso 0.567(12) 1 calc R U P C 1
C52 C 0.0063(14) 0.9040(18) 0.4233(16) 0.193(7) Uani 0.567(12) 1 d D U P C 1
H52A H -0.013900 0.970774 0.402038 0.290 Uiso 0.567(12) 1 calc R U P C 1
H52B H -0.002578 0.891170 0.485664 0.290 Uiso 0.567(12) 1 calc R U P C 1
H52C H -0.034748 0.866561 0.400658 0.290 Uiso 0.567(12) 1 calc R U P C 1
C28A C 0.8532(19) -0.2741(19) 0.756(2) 0.148(5) Uani 0.372(12) 1 d . U P B 2
H28D H 0.889805 -0.219636 0.740214 0.222 Uiso 0.372(12) 1 calc R U P B 2
H28E H 0.898237 -0.330922 0.748187 0.222 Uiso 0.372(12) 1 calc R U P B 2
H28F H 0.826674 -0.280064 0.815370 0.222 Uiso 0.372(12) 1 calc R U P B 2
C29A C 0.765(2) -0.2610(19) 0.6972(16) 0.092(3) Uani 0.372(12) 1 d . U P B 2
H29C H 0.716152 -0.304855 0.721923 0.110 Uiso 0.372(12) 1 calc R U P B 2
H29D H 0.790067 -0.272723 0.639756 0.110 Uiso 0.372(12) 1 calc R U P B 2
C51A C 0.0701(18) 0.8687(14) 0.4554(15) 0.143(5) Uani 0.433(12) 1 d D U P C 2
H51C H 0.072964 0.899601 0.504269 0.171 Uiso 0.433(12) 1 calc R U P C 2
H51D H 0.004763 0.845038 0.460262 0.171 Uiso 0.433(12) 1 calc R U P C 2
C52A C 0.083(3) 0.937(2) 0.3728(18) 0.193(7) Uani 0.433(12) 1 d D U P C 2
H52D H 0.080495 0.905347 0.325023 0.290 Uiso 0.433(12) 1 calc R U P C 2
H52E H 0.148183 0.959776 0.368873 0.290 Uiso 0.433(12) 1 calc R U P C 2
H52F H 0.030247 0.989887 0.370852 0.290 Uiso 0.433(12) 1 calc R U P C 2

loop_
_atom_site_aniso_label
_atom_site_aniso_U_11
_atom_site_aniso_U_22
_atom_site_aniso_U_33
_atom_site_aniso_U_23
_atom_site_aniso_U_13
_atom_site_aniso_U_12
Ru1 0.04560(19) 0.0690(2) 0.0722(2) -0.00628(17) -0.00247(15) -0.00841(15)
Cl1 0.0580(6) 0.1177(11) 0.0746(8) -0.0063(7) -0.0052(5) -0.0121(7)
Cl2 0.0691(7) 0.0793(8) 0.1034(10) -0.0067(7) 0.0052(7) -0.0183(6)
Cl3 0.0831(8) 0.0866(8) 0.0740(8) -0.0114(6) -0.0071(6) -0.0255(7)
O1 0.0463(17) 0.097(3) 0.098(3) -0.008(2) -0.0033(17) -0.0025(17)
N1 0.105(4) 0.077(3) 0.076(3) -0.022(2) -0.012(3) 0.000(3)
N2 0.074(3) 0.078(3) 0.069(2) -0.023(2) -0.011(2) 0.003(2)
N3 0.065(2) 0.073(3) 0.078(3) -0.019(2) -0.009(2) -0.0009(19)
N4 0.051(2) 0.071(2) 0.064(2) -0.0126(18) -0.0040(16) -0.0057(17)
N5 0.050(2) 0.074(3) 0.081(3) -0.011(2) -0.0014(18) -0.0151(18)
N6 0.0462(19) 0.073(2) 0.076(2) -0.010(2) 0.0014(17) -0.0111(17)
C1 0.159(11) 0.217(15) 0.34(2) -0.084(14) -0.101(11) 0.013(10)
C2 0.123(7) 0.160(9) 0.216(12) -0.046(8) -0.047(7) 0.036(7)
C3 0.106(5) 0.113(5) 0.124(6) -0.046(5) -0.033(4) 0.028(4)
C4 0.104(5) 0.097(4) 0.101(4) -0.044(4) -0.021(4) 0.027(4)
C5 0.066(3) 0.111(5) 0.125(5) -0.034(4) -0.001(3) 0.009(3)
C6 0.081(3) 0.083(4) 0.074(3) -0.025(3) -0.013(3) 0.003(3)
C7 0.088(4) 0.094(4) 0.071(3) -0.032(3) -0.018(3) 0.014(3)
C8 0.113(5) 0.081(4) 0.072(3) -0.023(3) -0.023(3) 0.010(3)
C9 0.152(7) 0.080(4) 0.105(5) -0.023(4) -0.020(5) 0.017(4)
C11 0.090(4) 0.072(3) 0.067(3) -0.018(2) -0.014(3) -0.003(3)
C13 0.061(3) 0.072(3) 0.064(3) -0.016(2) -0.006(2) -0.006(2)
C14 0.079(3) 0.072(3) 0.064(3) -0.016(2) -0.011(2) 0.000(2)
C15 0.080(3) 0.077(3) 0.079(3) -0.015(3) -0.001(3) -0.021(3)
C16 0.106(5) 0.082(4) 0.131(6) -0.013(4) 0.009(4) -0.026(4)
C17 0.067(3) 0.080(3) 0.086(4) -0.015(3) 0.003(3) -0.020(3)
C18 0.059(3) 0.078(3) 0.069(3) -0.016(2) -0.005(2) -0.012(2)
C19 0.052(3) 0.119(6) 0.190(8) -0.034(5) 0.012(4) -0.024(3)
C20 0.050(3) 0.094(4) 0.095(4) -0.028(3) -0.003(2) -0.013(2)
C21 0.050(3) 0.094(4) 0.091(4) -0.023(3) -0.003(2) -0.004(2)
C22 0.051(2) 0.081(3) 0.078(3) -0.009(3) -0.002(2) 0.002(2)
C23 0.076(4) 0.082(4) 0.143(6) 0.005(4) 0.003(4) 0.002(3)
C24 0.054(3) 0.128(6) 0.128(5) -0.037(4) -0.009(3) 0.009(3)
C25 0.080(5) 0.185(10) 0.219(11) -0.099(9) -0.022(6) 0.032(6)
C26 0.189(11) 0.152(10) 0.165(10) -0.049(8) 0.010(8) 0.029(8)
C27 0.225(13) 0.146(9) 0.173(10) -0.049(8) 0.061(9) 0.031(9)
Ru2 0.04489(17) 0.04413(17) 0.0783(2) -0.00993(14) 0.00661(15) -0.00262(12)
Cl4 0.0570(6) 0.0747(8) 0.1414(13) -0.0308(8) -0.0182(7) -0.0080(6)
Cl5 0.0869(9) 0.0717(8) 0.1248(12) -0.0130(8) 0.0350(9) -0.0030(7)
Cl6 0.0804(8) 0.0734(7) 0.0729(7) -0.0164(6) -0.0009(6) -0.0206(6)
O2 0.064(2) 0.0575(18) 0.099(3) 0.0052(17) 0.0167(19) -0.0004(15)
N7 0.0526(19) 0.0493(19) 0.085(3) -0.0247(18) -0.0054(18) 0.0010(15)
N8 0.0441(17) 0.0416(17) 0.077(2) -0.0115(15) -0.0072(16) 0.0004(13)
N9 0.0423(17) 0.0460(18) 0.080(2) -0.0089(16) -0.0041(16) 0.0011(14)
N10 0.0398(16) 0.0436(16) 0.068(2) -0.0087(15) -0.0044(14) -0.0004(13)
N11 0.0453(17) 0.0419(16) 0.068(2) -0.0066(15) -0.0022(15) 0.0035(13)
N12 0.0456(18) 0.0488(18) 0.081(2) -0.0110(17) 0.0054(17) 0.0035(14)
C30 0.114(5) 0.061(3) 0.134(6) -0.016(3) -0.046(4) 0.022(3)
C31 0.077(3) 0.045(2) 0.114(4) -0.017(3) -0.013(3) 0.005(2)
C32 0.077(3) 0.057(3) 0.116(4) -0.032(3) -0.003(3) 0.014(2)
C33 0.055(2) 0.051(2) 0.098(4) -0.029(2) -0.014(2) 0.0054(19)
C34 0.059(2) 0.042(2) 0.093(3) -0.016(2) -0.018(2) -0.0006(18)
C35 0.049(2) 0.048(2) 0.087(3) -0.013(2) -0.014(2) -0.0034(17)
C36 0.068(3) 0.054(3) 0.099(4) 0.004(2) -0.003(3) -0.001(2)
C37 0.045(2) 0.046(2) 0.075(3) -0.0176(19) -0.0095(19) 0.0000(16)
C38 0.069(3) 0.064(3) 0.086(3) -0.014(2) 0.014(3) 0.005(2)
C39 0.050(2) 0.047(2) 0.068(3) -0.0135(18) -0.0006(18) -0.0007(17)
C40 0.046(2) 0.045(2) 0.068(3) -0.0162(18) -0.0047(18) 0.0022(16)
C41 0.0423(19) 0.0417(19) 0.071(3) -0.0120(18) -0.0064(18) 0.0014(15)
C42 0.0403(19) 0.0434(19) 0.068(2) -0.0134(18) -0.0058(17) 0.0010(15)
C43 0.053(2) 0.050(2) 0.065(3) -0.0078(19) 0.0005(19) -0.0007(17)
C44 0.072(3) 0.069(3) 0.075(3) 0.007(2) -0.001(2) 0.012(2)
C45 0.059(2) 0.054(2) 0.068(3) -0.005(2) -0.009(2) 0.0072(19)
C46 0.059(3) 0.065(3) 0.086(3) -0.007(2) -0.011(2) 0.014(2)
C47 0.054(2) 0.055(2) 0.094(4) -0.009(2) 0.002(2) 0.012(2)
C48 0.065(3) 0.089(4) 0.136(6) 0.000(4) 0.020(3) 0.026(3)
C49 0.073(3) 0.085(4) 0.102(4) 0.000(3) -0.015(3) 0.019(3)
C50 0.181(9) 0.067(4) 0.195(10) -0.009(5) -0.049(8) 0.025(5)
O53 0.084(5) 0.093(6) 0.104(7) 0.017(5) -0.022(5) 0.000(4)
C28 0.126(8) 0.129(8) 0.164(9) -0.007(8) -0.004(8) 0.036(7)
C29 0.095(4) 0.079(4) 0.094(7) -0.011(5) -0.017(6) 0.014(3)
C51 0.142(7) 0.121(6) 0.142(7) -0.007(6) 0.010(6) 0.020(5)
C52 0.168(12) 0.178(12) 0.200(13) 0.023(10) -0.014(10) 0.006(10)
C28A 0.126(8) 0.129(8) 0.164(9) -0.007(8) -0.004(8) 0.036(7)
C29A 0.095(4) 0.079(4) 0.094(7) -0.011(5) -0.017(6) 0.014(3)
C51A 0.142(7) 0.121(6) 0.142(7) -0.007(6) 0.010(6) 0.020(5)
C52A 0.168(12) 0.178(12) 0.200(13) 0.023(10) -0.014(10) 0.006(10)

loop_
_atom_type_symbol
_atom_type_description
_atom_type_scat_dispersion_real
_atom_type_scat_dispersion_imag
_atom_type_scat_source
C C 0.0181 0.0091 'International Tables Vol C Tables 4.2.6.8 and 6.1.1.4'
H H 0.0000 0.0000 'International Tables Vol C Tables 4.2.6.8 and 6.1.1.4'
Cl Cl 0.3639 0.7018 'International Tables Vol C Tables 4.2.6.8 and 6.1.1.4'
N N 0.0311 0.0180 'International Tables Vol C Tables 4.2.6.8 and 6.1.1.4'
O O 0.0492 0.0322 'International Tables Vol C Tables 4.2.6.8 and 6.1.1.4'
Ru Ru 0.0552 3.2960 'International Tables Vol C Tables 4.2.6.8 and 6.1.1.4'

loop_
_geom_angle_atom_site_label_1
_geom_angle_atom_site_label_2
_geom_angle_atom_site_label_3
_geom_angle
_geom_angle_site_symmetry_1
_geom_angle_site_symmetry_3
_geom_angle_publ_flag
Cl1 Ru1 Cl2 92.80(6) . . ?
Cl3 Ru1 Cl1 174.76(6) . . ?
Cl3 Ru1 Cl2 91.57(5) . . ?
O1 Ru1 Cl1 89.74(11) . . ?
O1 Ru1 Cl2 83.47(13) . . ?
O1 Ru1 Cl3 87.88(12) . . ?
N4 Ru1 Cl1 90.62(12) . . ?
N4 Ru1 Cl2 176.09(11) . . ?
N4 Ru1 Cl3 85.11(11) . . ?
N4 Ru1 O1 98.44(16) . . ?
N6 Ru1 Cl1 91.24(12) . . ?
N6 Ru1 Cl2 100.27(12) . . ?
N6 Ru1 Cl3 90.82(12) . . ?
N6 Ru1 O1 176.08(17) . . ?
N6 Ru1 N4 77.76(16) . . ?
Ru1 O1 H1A 111.0 . . ?
Ru1 O1 H1B 110.7 . . ?
H1A O1 H1B 102.9 . . ?
C11 N1 C8 117.1(6) . . ?
N3 N2 C11 113.4(4) . . ?
C6 N2 N3 124.4(5) . . ?
C6 N2 C11 122.2(5) . . ?
C13 N3 N2 102.8(4) . . ?
C13 N4 Ru1 127.2(3) . . ?
C18 N4 Ru1 116.1(3) . . ?
C18 N4 C13 115.8(4) . . ?
N6 N5 C18 117.1(4) . . ?
C20 N5 N6 108.1(4) . . ?
C20 N5 C18 134.0(4) . . ?
N5 N6 Ru1 113.3(3) . . ?
C22 N6 Ru1 139.1(4) . . ?
C22 N6 N5 107.6(4) . . ?
H1C C1 H1D 109.5 . . ?
H1C C1 H1E 109.5 . . ?
H1D C1 H1E 109.5 . . ?
C2 C1 H1C 109.5 . . ?
C2 C1 H1D 109.5 . . ?
C2 C1 H1E 109.5 . . ?
C1 C2 H2C 108.3 . . ?
C1 C2 H2D 108.3 . . ?
C1 C2 C3 115.8(11) . . ?
H2C C2 H2D 107.4 . . ?
C3 C2 H2C 108.3 . . ?
C3 C2 H2D 108.3 . . ?
C2 C3 H3A 109.6 . . ?
C2 C3 H3B 109.6 . . ?
H3A C3 H3B 108.1 . . ?
C4 C3 C2 110.1(7) . . ?
C4 C3 H3A 109.6 . . ?
C4 C3 H3B 109.6 . . ?
C3 C4 H4A 108.7 . . ?
C3 C4 H4B 108.7 . . ?
H4A C4 H4B 107.6 . . ?
C7 C4 C3 114.3(5) . . ?
C7 C4 H4A 108.7 . . ?
C7 C4 H4B 108.7 . . ?
H5A C5 H5B 109.5 . . ?
H5A C5 H5C 109.5 . . ?
H5B C5 H5C 109.5 . . ?
C6 C5 H5A 109.5 . . ?
C6 C5 H5B 109.5 . . ?
C6 C5 H5C 109.5 . . ?
N2 C6 C5 117.9(5) . . ?
N2 C6 C7 116.9(6) . . ?
C7 C6 C5 125.2(6) . . ?
C6 C7 C4 119.3(6) . . ?
C6 C7 C8 118.7(5) . . ?
C8 C7 C4 122.0(6) . . ?
N1 C8 C7 123.0(6) . . ?
N1 C8 C9 115.0(7) . . ?
C7 C8 C9 122.0(6) . . ?
C8 C9 H9A 109.5 . . ?
C8 C9 H9B 109.5 . . ?
C8 C9 H9C 109.5 . . ?
H9A C9 H9B 109.5 . . ?
H9A C9 H9C 109.5 . . ?
H9B C9 H9C 109.5 . . ?
N1 C11 N2 122.0(5) . . ?
N1 C11 C14 132.1(6) . . ?
N2 C11 C14 105.9(5) . . ?
N3 C13 N4 123.2(5) . . ?
N3 C13 C14 114.6(5) . . ?
N4 C13 C14 122.3(4) . . ?
C11 C14 C13 103.3(5) . . ?
C15 C14 C11 136.4(6) . . ?
C15 C14 C13 120.3(5) . . ?
C14 C15 C16 122.4(6) . . ?
C17 C15 C14 116.4(5) . . ?
C17 C15 C16 121.2(5) . . ?
C15 C16 H16A 109.5 . . ?
C15 C16 H16B 109.5 . . ?
C15 C16 H16C 109.5 . . ?
H16A C16 H16B 109.5 . . ?
H16A C16 H16C 109.5 . . ?
H16B C16 H16C 109.5 . . ?
C15 C17 H17 119.9 . . ?
C15 C17 C18 120.2(5) . . ?
C18 C17 H17 119.9 . . ?
N4 C18 N5 113.0(4) . . ?
N4 C18 C17 125.0(5) . . ?
C17 C18 N5 122.0(5) . . ?
H19A C19 H19B 109.5 . . ?
H19A C19 H19C 109.5 . . ?
H19B C19 H19C 109.5 . . ?
C20 C19 H19A 109.5 . . ?
C20 C19 H19B 109.5 . . ?
C20 C19 H19C 109.5 . . ?
N5 C20 C19 124.4(6) . . ?
C21 C20 N5 107.3(5) . . ?
C21 C20 C19 128.3(5) . . ?
C20 C21 C22 107.2(5) . . ?
C20 C21 C24 126.2(5) . . ?
C22 C21 C24 126.5(6) . . ?
N6 C22 C21 109.8(5) . . ?
N6 C22 C23 121.8(5) . . ?
C21 C22 C23 128.4(5) . . ?
C22 C23 H23A 109.5 . . ?
C22 C23 H23B 109.5 . . ?
C22 C23 H23C 109.5 . . ?
H23A C23 H23B 109.5 . . ?
H23A C23 H23C 109.5 . . ?
H23B C23 H23C 109.5 . . ?
C21 C24 H24A 109.1 . . ?
C21 C24 H24B 109.1 . . ?
C21 C24 C25 112.4(6) . . ?
H24A C24 H24B 107.9 . . ?
C25 C24 H24A 109.1 . . ?
C25 C24 H24B 109.1 . . ?
C24 C25 H25A 109.1 . . ?
C24 C25 H25B 109.1 . . ?
H25A C25 H25B 107.8 . . ?
C26 C25 C24 112.6(9) . . ?
C26 C25 H25A 109.1 . . ?
C26 C25 H25B 109.1 . . ?
C25 C26 H26A 109.5 . . ?
C25 C26 H26B 109.5 . . ?
C25 C26 C27 110.9(11) . . ?
H26A C26 H26B 108.1 . . ?
C27 C26 H26A 109.5 . . ?
C27 C26 H26B 109.5 . . ?
C26 C27 H27A 109.5 . . ?
C26 C27 H27B 109.5 . . ?
C26 C27 H27C 109.5 . . ?
H27A C27 H27B 109.5 . . ?
H27A C27 H27C 109.5 . . ?
H27B C27 H27C 109.5 . . ?
Cl4 Ru2 Cl5 93.85(6) . . ?
Cl4 Ru2 Cl6 174.48(5) . . ?
Cl6 Ru2 Cl5 90.79(6) . . ?
O2 Ru2 Cl4 87.75(12) . . ?
O2 Ru2 Cl5 84.72(10) . . ?
O2 Ru2 Cl6 89.71(12) . . ?
N10 Ru2 Cl4 89.21(10) . . ?
N10 Ru2 Cl5 176.64(10) . . ?
N10 Ru2 Cl6 86.23(10) . . ?
N10 Ru2 O2 96.80(13) . . ?
N12 Ru2 Cl4 90.14(12) . . ?
N12 Ru2 Cl5 101.50(10) . . ?
N12 Ru2 Cl6 91.86(12) . . ?
N12 Ru2 O2 173.56(14) . . ?
N12 Ru2 N10 77.07(13) . . ?
Ru2 O2 H2A 109.2 . . ?
Ru2 O2 H2B 109.3 . . ?
H2A O2 H2B 104.5 . . ?
C37 N7 C33 117.0(4) . . ?
N9 N8 C37 113.4(3) . . ?
C35 N8 N9 124.4(4) . . ?
C35 N8 C37 122.2(4) . . ?
C41 N9 N8 102.8(3) . . ?
C41 N10 Ru2 126.8(3) . . ?
C42 N10 Ru2 116.8(2) . . ?
C42 N10 C41 116.3(3) . . ?
N12 N11 C42 116.1(3) . . ?
C45 N11 N12 109.7(3) . . ?
C45 N11 C42 132.6(4) . . ?
N11 N12 Ru2 115.0(2) . . ?
C47 N12 Ru2 138.2(3) . . ?
C47 N12 N11 106.8(4) . . ?
H30A C30 H30B 107.0 . . ?
H30C C30 H30D 109.1 . . ?
C31 C30 H30A 107.6 . . ?
C31 C30 H30B 107.6 . . ?
C31 C30 H30C 111.1 . . ?
C31 C30 H30D 111.1 . . ?
C31 C30 C29A 103.2(11) . . ?
C29 C30 H30A 107.6 . . ?
C29 C30 H30B 107.6 . . ?
C29 C30 C31 119.0(8) . . ?
C29A C30 H30C 111.1 . . ?
C29A C30 H30D 111.1 . . ?
C30 C31 H31A 109.4 . . ?
C30 C31 H31B 109.4 . . ?
H31A C31 H31B 108.0 . . ?
C34 C31 C30 111.3(4) . . ?
C34 C31 H31A 109.4 . . ?
C34 C31 H31B 109.4 . . ?
H32A C32 H32B 109.5 . . ?
H32A C32 H32C 109.5 . . ?
H32B C32 H32C 109.5 . . ?
C33 C32 H32A 109.5 . . ?
C33 C32 H32B 109.5 . . ?
C33 C32 H32C 109.5 . . ?
N7 C33 C32 114.7(5) . . ?
N7 C33 C34 122.9(4) . . ?
C34 C33 C32 122.4(4) . . ?
C33 C34 C31 119.8(4) . . ?
C35 C34 C31 120.9(5) . . ?
C35 C34 C33 119.2(4) . . ?
N8 C35 C34 116.2(4) . . ?
N8 C35 C36 117.5(4) . . ?
C34 C35 C36 126.3(4) . . ?
C35 C36 H36A 109.5 . . ?
C35 C36 H36B 109.5 . . ?
C35 C36 H36C 109.5 . . ?
H36A C36 H36B 109.5 . . ?
H36A C36 H36C 109.5 . . ?
H36B C36 H36C 109.5 . . ?
N7 C37 N8 122.4(4) . . ?
N7 C37 C40 132.3(4) . . ?
N8 C37 C40 105.3(3) . . ?
H38A C38 H38B 109.5 . . ?
H38A C38 H38C 109.5 . . ?
H38B C38 H38C 109.5 . . ?
C39 C38 H38A 109.5 . . ?
C39 C38 H38B 109.5 . . ?
C39 C38 H38C 109.5 . . ?
C40 C39 C38 122.0(4) . . ?
C43 C39 C38 122.0(4) . . ?
C43 C39 C40 116.0(4) . . ?
C39 C40 C37 135.0(4) . . ?
C41 C40 C37 104.1(4) . . ?
C41 C40 C39 120.9(4) . . ?
N9 C41 N10 123.3(4) . . ?
N9 C41 C40 114.4(3) . . ?
N10 C41 C40 122.2(4) . . ?
N10 C42 N11 113.4(3) . . ?
N10 C42 C43 124.2(3) . . ?
C43 C42 N11 122.4(4) . . ?
C39 C43 C42 120.2(4) . . ?
C39 C43 H43 119.9 . . ?
C42 C43 H43 119.9 . . ?
H44A C44 H44B 109.5 . . ?
H44A C44 H44C 109.5 . . ?
H44B C44 H44C 109.5 . . ?
C45 C44 H44A 109.5 . . ?
C45 C44 H44B 109.5 . . ?
C45 C44 H44C 109.5 . . ?
N11 C45 C44 125.4(4) . . ?
C46 C45 N11 106.6(4) . . ?
C46 C45 C44 127.9(4) . . ?
C45 C46 C47 107.3(4) . . ?
C45 C46 C49 127.4(5) . . ?
C47 C46 C49 125.3(5) . . ?
N12 C47 C46 109.6(4) . . ?
N12 C47 C48 122.8(5) . . ?
C46 C47 C48 127.6(4) . . ?
C47 C48 H48A 109.5 . . ?
C47 C48 H48B 109.5 . . ?
C47 C48 H48C 109.5 . . ?
H48A C48 H48B 109.5 . . ?
H48A C48 H48C 109.5 . . ?
H48B C48 H48C 109.5 . . ?
C46 C49 H49A 108.7 . . ?
C46 C49 H49B 108.7 . . ?
H49A C49 H49B 107.6 . . ?
C50 C49 C46 114.3(6) . . ?
C50 C49 H49A 108.7 . . ?
C50 C49 H49B 108.7 . . ?
C49 C50 H50A 109.6 . . ?
C49 C50 H50B 109.6 . . ?
C49 C50 H50C 107.0 . . ?
C49 C50 H50D 107.0 . . ?
C49 C50 C51 110.3(11) . . ?
C49 C50 C51A 121.1(14) . . ?
H50A C50 H50B 108.1 . . ?
H50C C50 H50D 106.8 . . ?
C51 C50 H50A 109.6 . . ?
C51 C50 H50B 109.6 . . ?
C51A C50 H50C 107.0 . . ?
C51A C50 H50D 107.0 . . ?
H53A O53 H53B 109.5 . . ?
H28A C28 H28B 109.5 . . ?
H28A C28 H28C 109.5 . . ?
H28B C28 H28C 109.5 . . ?
C29 C28 H28A 109.5 . . ?
C29 C28 H28B 109.5 . . ?
C29 C28 H28C 109.5 . . ?
C30 C29 C28 105.0(11) . . ?
C30 C29 H29A 110.8 . . ?
C30 C29 H29B 110.8 . . ?
C28 C29 H29A 110.8 . . ?
C28 C29 H29B 110.8 . . ?
H29A C29 H29B 108.8 . . ?
C50 C51 H51A 109.6 . . ?
C50 C51 H51B 109.6 . . ?
H51A C51 H51B 108.1 . . ?
C52 C51 C50 110.3(16) . . ?
C52 C51 H51A 109.6 . . ?
C52 C51 H51B 109.6 . . ?
C51 C52 H52A 109.5 . . ?
C51 C52 H52B 109.5 . . ?
C51 C52 H52C 109.5 . . ?
H52A C52 H52B 109.5 . . ?
H52A C52 H52C 109.5 . . ?
H52B C52 H52C 109.5 . . ?
H28D C28A H28E 109.5 . . ?
H28D C28A H28F 109.5 . . ?
H28E C28A H28F 109.5 . . ?
C29A C28A H28D 109.5 . . ?
C29A C28A H28E 109.5 . . ?
C29A C28A H28F 109.5 . . ?
C30 C29A H29C 110.6 . . ?
C30 C29A H29D 110.6 . . ?
C28A C29A C30 105.9(19) . . ?
C28A C29A H29C 110.6 . . ?
C28A C29A H29D 110.6 . . ?
H29C C29A H29D 108.7 . . ?
C50 C51A H51C 110.3 . . ?
C50 C51A H51D 110.3 . . ?
C50 C51A C52A 106.9(19) . . ?
H51C C51A H51D 108.6 . . ?
C52A C51A H51C 110.3 . . ?
C52A C51A H51D 110.3 . . ?
C51A C52A H52D 109.5 . . ?
C51A C52A H52E 109.5 . . ?
C51A C52A H52F 109.5 . . ?
H52D C52A H52E 109.5 . . ?
H52D C52A H52F 109.5 . . ?
H52E C52A H52F 109.5 . . ?

loop_
_geom_bond_atom_site_label_1
_geom_bond_atom_site_label_2
_geom_bond_distance
_geom_bond_site_symmetry_2
_geom_bond_publ_flag
Ru1 Cl1 2.3426(14) . ?
Ru1 Cl2 2.3793(15) . ?
Ru1 Cl3 2.3318(14) . ?
Ru1 O1 2.092(3) . ?
Ru1 N4 2.058(4) . ?
Ru1 N6 2.017(4) . ?
O1 H1A 0.8771 . ?
O1 H1B 0.8774 . ?
N1 C8 1.344(8) . ?
N1 C11 1.334(7) . ?
N2 N3 1.374(6) . ?
N2 C6 1.352(7) . ?
N2 C11 1.389(7) . ?
N3 C13 1.335(6) . ?
N4 C13 1.359(6) . ?
N4 C18 1.332(6) . ?
N5 N6 1.390(5) . ?
N5 C18 1.401(7) . ?
N5 C20 1.386(6) . ?
N6 C22 1.308(6) . ?
C1 H1C 0.9600 . ?
C1 H1D 0.9600 . ?
C1 H1E 0.9600 . ?
C1 C2 1.423(15) . ?
C2 H2C 0.9700 . ?
C2 H2D 0.9700 . ?
C2 C3 1.590(12) . ?
C3 H3A 0.9700 . ?
C3 H3B 0.9700 . ?
C3 C4 1.514(9) . ?
C4 H4A 0.9700 . ?
C4 H4B 0.9700 . ?
C4 C7 1.503(8) . ?
C5 H5A 0.9600 . ?
C5 H5B 0.9600 . ?
C5 H5C 0.9600 . ?
C5 C6 1.481(9) . ?
C6 C7 1.392(8) . ?
C7 C8 1.414(9) . ?
C8 C9 1.501(9) . ?
C9 H9A 0.9600 . ?
C9 H9B 0.9600 . ?
C9 H9C 0.9600 . ?
C11 C14 1.410(7) . ?
C13 C14 1.423(7) . ?
C14 C15 1.389(8) . ?
C15 C16 1.501(8) . ?
C15 C17 1.383(8) . ?
C16 H16A 0.9600 . ?
C16 H16B 0.9600 . ?
C16 H16C 0.9600 . ?
C17 H17 0.9300 . ?
C17 C18 1.388(7) . ?
C19 H19A 0.9600 . ?
C19 H19B 0.9600 . ?
C19 H19C 0.9600 . ?
C19 C20 1.504(8) . ?
C20 C21 1.350(8) . ?
C21 C22 1.405(7) . ?
C21 C24 1.515(7) . ?
C22 C23 1.475(8) . ?
C23 H23A 0.9600 . ?
C23 H23B 0.9600 . ?
C23 H23C 0.9600 . ?
C24 H24A 0.9700 . ?
C24 H24B 0.9700 . ?
C24 C25 1.554(12) . ?
C25 H25A 0.9700 . ?
C25 H25B 0.9700 . ?
C25 C26 1.446(15) . ?
C26 H26A 0.9700 . ?
C26 H26B 0.9700 . ?
C26 C27 1.496(13) . ?
C27 H27A 0.9600 . ?
C27 H27B 0.9600 . ?
C27 H27C 0.9600 . ?
Ru2 Cl4 2.3205(14) . ?
Ru2 Cl5 2.3641(14) . ?
Ru2 Cl6 2.3596(13) . ?
Ru2 O2 2.120(3) . ?
Ru2 N10 2.070(3) . ?
Ru2 N12 2.016(4) . ?
O2 H2A 0.8506 . ?
O2 H2B 0.8504 . ?
N7 C33 1.339(6) . ?
N7 C37 1.329(5) . ?
N8 N9 1.373(5) . ?
N8 C35 1.362(5) . ?
N8 C37 1.382(6) . ?
N9 C41 1.337(5) . ?
N10 C41 1.363(5) . ?
N10 C42 1.337(5) . ?
N11 N12 1.386(5) . ?
N11 C42 1.405(5) . ?
N11 C45 1.377(5) . ?
N12 C47 1.326(5) . ?
C30 H30A 0.9700 . ?
C30 H30B 0.9700 . ?
C30 H30C 0.9700 . ?
C30 H30D 0.9700 . ?
C30 C31 1.533(8) . ?
C30 C29 1.512(14) . ?
C30 C29A 1.59(3) . ?
C31 H31A 0.9700 . ?
C31 H31B 0.9700 . ?
C31 C34 1.507(6) . ?
C32 H32A 0.9600 . ?
C32 H32B 0.9600 . ?
C32 H32C 0.9600 . ?
C32 C33 1.506(7) . ?
C33 C34 1.415(7) . ?
C34 C35 1.384(6) . ?
C35 C36 1.486(7) . ?
C36 H36A 0.9600 . ?
C36 H36B 0.9600 . ?
C36 H36C 0.9600 . ?
C37 C40 1.413(5) . ?
C38 H38A 0.9600 . ?
C38 H38B 0.9600 . ?
C38 H38C 0.9600 . ?
C38 C39 1.496(6) . ?
C39 C40 1.402(6) . ?
C39 C43 1.382(6) . ?
C40 C41 1.400(6) . ?
C42 C43 1.398(6) . ?
C43 H43 0.9300 . ?
C44 H44A 0.9600 . ?
C44 H44B 0.9600 . ?
C44 H44C 0.9600 . ?
C44 C45 1.499(7) . ?
C45 C46 1.364(6) . ?
C46 C47 1.408(7) . ?
C46 C49 1.516(7) . ?
C47 C48 1.485(7) . ?
C48 H48A 0.9600 . ?
C48 H48B 0.9600 . ?
C48 H48C 0.9600 . ?
C49 H49A 0.9700 . ?
C49 H49B 0.9700 . ?
C49 C50 1.451(11) . ?
C50 H50A 0.9700 . ?
C50 H50B 0.9700 . ?
C50 H50C 0.9700 . ?
C50 H50D 0.9700 . ?
C50 C51 1.513(14) . ?
C50 C51A 1.472(15) . ?
O53 H53A 0.8502 . ?
O53 H53B 0.8497 . ?
C28 H28A 0.9600 . ?
C28 H28B 0.9600 . ?
C28 H28C 0.9600 . ?
C28 C29 1.54(2) . ?
C29 H29A 0.9700 . ?
C29 H29B 0.9700 . ?
C51 H51A 0.9700 . ?
C51 H51B 0.9700 . ?
C51 C52 1.403(16) . ?
C52 H52A 0.9600 . ?
C52 H52B 0.9600 . ?
C52 H52C 0.9600 . ?
C28A H28D 0.9600 . ?
C28A H28E 0.9600 . ?
C28A H28F 0.9600 . ?
C28A C29A 1.54(4) . ?
C29A H29C 0.9700 . ?
C29A H29D 0.9700 . ?
C51A H51C 0.9700 . ?
C51A H51D 0.9700 . ?
C51A C52A 1.476(18) . ?
C52A H52D 0.9600 . ?
C52A H52E 0.9600 . ?
C52A H52F 0.9600 . ?

loop_
_geom_torsion_atom_site_label_1
_geom_torsion_atom_site_label_2
_geom_torsion_atom_site_label_3
_geom_torsion_atom_site_label_4
_geom_torsion
_geom_torsion_site_symmetry_1
_geom_torsion_site_symmetry_2
_geom_torsion_site_symmetry_3
_geom_torsion_site_symmetry_4
_geom_torsion_publ_flag
Ru1 N4 C13 N3 15.8(7) . . . . ?
Ru1 N4 C13 C14 -165.1(4) . . . . ?
Ru1 N4 C18 N5 -14.1(5) . . . . ?
Ru1 N4 C18 C17 165.9(4) . . . . ?
Ru1 N6 C22 C21 179.2(4) . . . . ?
Ru1 N6 C22 C23 -2.6(9) . . . . ?
N1 C11 C14 C13 -179.9(6) . . . . ?
N1 C11 C14 C15 0.9(11) . . . . ?
N2 N3 C13 N4 178.6(4) . . . . ?
N2 N3 C13 C14 -0.7(5) . . . . ?
N2 C6 C7 C4 -179.1(5) . . . . ?
N2 C6 C7 C8 -0.3(8) . . . . ?
N2 C11 C14 C13 1.4(5) . . . . ?
N2 C11 C14 C15 -177.8(6) . . . . ?
N3 N2 C6 C5 0.5(8) . . . . ?
N3 N2 C6 C7 -179.9(5) . . . . ?
N3 N2 C11 N1 179.2(5) . . . . ?
N3 N2 C11 C14 -2.0(6) . . . . ?
N3 C13 C14 C11 -0.5(6) . . . . ?
N3 C13 C14 C15 178.8(5) . . . . ?
N4 C13 C14 C11 -179.7(4) . . . . ?
N4 C13 C14 C15 -0.4(8) . . . . ?
N5 N6 C22 C21 -0.8(6) . . . . ?
N5 N6 C22 C23 177.5(6) . . . . ?
N5 C20 C21 C22 0.4(7) . . . . ?
N5 C20 C21 C24 -178.5(6) . . . . ?
N6 N5 C18 N4 3.1(6) . . . . ?
N6 N5 C18 C17 -176.9(5) . . . . ?
N6 N5 C20 C19 179.3(6) . . . . ?
N6 N5 C20 C21 -0.8(6) . . . . ?
C1 C2 C3 C4 -172.4(10) . . . . ?
C2 C3 C4 C7 166.6(7) . . . . ?
C3 C4 C7 C6 -84.5(8) . . . . ?
C3 C4 C7 C8 96.8(8) . . . . ?
C4 C7 C8 N1 178.3(5) . . . . ?
C4 C7 C8 C9 -0.6(9) . . . . ?
C5 C6 C7 C4 0.4(9) . . . . ?
C5 C6 C7 C8 179.2(6) . . . . ?
C6 N2 N3 C13 -176.9(5) . . . . ?
C6 N2 C11 N1 -2.2(8) . . . . ?
C6 N2 C11 C14 176.6(5) . . . . ?
C6 C7 C8 N1 -0.4(9) . . . . ?
C6 C7 C8 C9 -179.3(6) . . . . ?
C8 N1 C11 N2 1.4(8) . . . . ?
C8 N1 C11 C14 -177.1(6) . . . . ?
C11 N1 C8 C7 -0.1(8) . . . . ?
C11 N1 C8 C9 178.9(5) . . . . ?
C11 N2 N3 C13 1.6(5) . . . . ?
C11 N2 C6 C5 -178.0(5) . . . . ?
C11 N2 C6 C7 1.6(7) . . . . ?
C11 C14 C15 C16 -4.1(10) . . . . ?
C11 C14 C15 C17 176.6(6) . . . . ?
C13 N4 C18 N5 176.0(4) . . . . ?
C13 N4 C18 C17 -3.9(7) . . . . ?
C13 C14 C15 C16 176.8(6) . . . . ?
C13 C14 C15 C17 -2.5(8) . . . . ?
C14 C15 C17 C18 2.2(8) . . . . ?
C15 C17 C18 N4 1.1(9) . . . . ?
C15 C17 C18 N5 -178.8(5) . . . . ?
C16 C15 C17 C18 -177.1(6) . . . . ?
C18 N4 C13 N3 -175.7(5) . . . . ?
C18 N4 C13 C14 3.5(7) . . . . ?
C18 N5 N6 Ru1 9.3(5) . . . . ?
C18 N5 N6 C22 -170.7(5) . . . . ?
C18 N5 C20 C19 -11.0(10) . . . . ?
C18 N5 C20 C21 168.9(5) . . . . ?
C19 C20 C21 C22 -179.7(7) . . . . ?
C19 C20 C21 C24 1.4(11) . . . . ?
C20 N5 N6 Ru1 -179.0(3) . . . . ?
C20 N5 N6 C22 1.0(6) . . . . ?
C20 N5 C18 N4 -165.9(5) . . . . ?
C20 N5 C18 C17 14.0(9) . . . . ?
C20 C21 C22 N6 0.3(7) . . . . ?
C20 C21 C22 C23 -177.8(7) . . . . ?
C20 C21 C24 C25 -82.9(9) . . . . ?
C21 C24 C25 C26 -62.9(12) . . . . ?
C22 C21 C24 C25 98.5(9) . . . . ?
C24 C21 C22 N6 179.1(6) . . . . ?
C24 C21 C22 C23 1.0(11) . . . . ?
C24 C25 C26 C27 -172.0(9) . . . . ?
Ru2 N10 C41 N9 5.6(6) . . . . ?
Ru2 N10 C41 C40 -176.2(3) . . . . ?
Ru2 N10 C42 N11 -7.0(5) . . . . ?
Ru2 N10 C42 C43 173.7(3) . . . . ?
Ru2 N12 C47 C46 -177.3(4) . . . . ?
Ru2 N12 C47 C48 1.5(9) . . . . ?
N7 C33 C34 C31 -176.8(5) . . . . ?
N7 C33 C34 C35 0.1(7) . . . . ?
N7 C37 C40 C39 -3.0(9) . . . . ?
N7 C37 C40 C41 176.9(5) . . . . ?
N8 N9 C41 N10 177.1(4) . . . . ?
N8 N9 C41 C40 -1.2(5) . . . . ?
N8 C37 C40 C39 179.6(5) . . . . ?
N8 C37 C40 C41 -0.5(4) . . . . ?
N9 N8 C35 C34 178.3(4) . . . . ?
N9 N8 C35 C36 -2.2(6) . . . . ?
N9 N8 C37 N7 -178.0(4) . . . . ?
N9 N8 C37 C40 -0.3(5) . . . . ?
N10 C42 C43 C39 3.1(7) . . . . ?
N11 N12 C47 C46 -0.6(6) . . . . ?
N11 N12 C47 C48 178.1(6) . . . . ?
N11 C42 C43 C39 -176.2(4) . . . . ?
N11 C45 C46 C47 1.7(6) . . . . ?
N11 C45 C46 C49 180.0(6) . . . . ?
N12 N11 C42 N10 -3.1(5) . . . . ?
N12 N11 C42 C43 176.2(4) . . . . ?
N12 N11 C45 C44 176.4(5) . . . . ?
N12 N11 C45 C46 -2.2(5) . . . . ?
C30 C31 C34 C33 85.9(7) . . . . ?
C30 C31 C34 C35 -90.9(6) . . . . ?
C31 C30 C29 C28 83.5(14) . . . . ?
C31 C30 C29A C28A 176.0(17) . . . . ?
C31 C34 C35 N8 177.8(4) . . . . ?
C31 C34 C35 C36 -1.6(8) . . . . ?
C32 C33 C34 C31 3.9(7) . . . . ?
C32 C33 C34 C35 -179.2(5) . . . . ?
C33 N7 C37 N8 -1.2(6) . . . . ?
C33 N7 C37 C40 -178.3(5) . . . . ?
C33 C34 C35 N8 1.0(6) . . . . ?
C33 C34 C35 C36 -178.4(5) . . . . ?
C35 N8 N9 C41 -179.6(4) . . . . ?
C35 N8 C37 N7 2.5(6) . . . . ?
C35 N8 C37 C40 -179.8(4) . . . . ?
C37 N7 C33 C32 179.4(4) . . . . ?
C37 N7 C33 C34 0.0(7) . . . . ?
C37 N8 N9 C41 0.9(5) . . . . ?
C37 N8 C35 C34 -2.2(6) . . . . ?
C37 N8 C35 C36 177.2(4) . . . . ?
C37 C40 C41 N9 1.1(5) . . . . ?
C37 C40 C41 N10 -177.3(4) . . . . ?
C38 C39 C40 C37 -2.3(8) . . . . ?
C38 C39 C40 C41 177.8(4) . . . . ?
C38 C39 C43 C42 179.5(4) . . . . ?
C39 C40 C41 N9 -178.9(4) . . . . ?
C39 C40 C41 N10 2.7(7) . . . . ?
C40 C39 C43 C42 -0.3(6) . . . . ?
C41 N10 C42 N11 176.5(3) . . . . ?
C41 N10 C42 C43 -2.9(6) . . . . ?
C42 N10 C41 N9 -178.2(4) . . . . ?
C42 N10 C41 C40 0.0(6) . . . . ?
C42 N11 N12 Ru2 11.9(5) . . . . ?
C42 N11 N12 C47 -165.6(4) . . . . ?
C42 N11 C45 C44 -19.1(8) . . . . ?
C42 N11 C45 C46 162.4(5) . . . . ?
C43 C39 C40 C37 177.5(5) . . . . ?
C43 C39 C40 C41 -2.4(6) . . . . ?
C44 C45 C46 C47 -176.8(5) . . . . ?
C44 C45 C46 C49 1.4(10) . . . . ?
C45 N11 N12 Ru2 179.3(3) . . . . ?
C45 N11 N12 C47 1.7(5) . . . . ?
C45 N11 C42 N10 -166.9(4) . . . . ?
C45 N11 C42 C43 12.5(7) . . . . ?
C45 C46 C47 N12 -0.7(7) . . . . ?
C45 C46 C47 C48 -179.4(6) . . . . ?
C45 C46 C49 C50 -92.9(9) . . . . ?
C46 C49 C50 C51 169.9(9) . . . . ?
C46 C49 C50 C51A -147.7(12) . . . . ?
C47 C46 C49 C50 85.1(9) . . . . ?
C49 C46 C47 N12 -179.0(5) . . . . ?
C49 C46 C47 C48 2.3(10) . . . . ?
C49 C50 C51 C52 91.2(19) . . . . ?
C49 C50 C51A C52A -90(2) . . . . ?
C29 C30 C31 C34 -176.4(8) . . . . ?
C29A C30 C31 C34 -159.3(11) . . . . ?
